data_2220910
loop_
_publ_author_name
'Manivel, P.'
'Hathwar, Venkatesha R.'
'Mohanaroopan, S.'
'Prabakaran, K.'
'Khan, F. Nawaz'

_publ_section_title
;
 2-[2-(Hydroxymethyl)phenyl]-1-phenylethanol
;
_journal_coeditor_code SI2148
_journal_issue 2
_journal_name_full 'Acta Crystallographica Section E'
_journal_page_first o406
_journal_paper_doi 10.1107/S1600536809003043
_journal_volume 65
_journal_year 2009
_chemical_formula_iupac 'C15 H16 O2'
_chemical_formula_moiety 'C15 H16 O2'
_chemical_formula_structural 'C15 H16 O2'
_chemical_formula_sum 'C15 H16 O2'
_chemical_formula_weight 228.28
_chemical_name_systematic
;
2-[2-(Hydroxymethyl)phenyl]-1-phenylethanol
;
_space_group_IT_number 61
_symmetry_cell_setting orthorhombic
_symmetry_space_group_name_Hall '-P 2ac 2ab'
_symmetry_space_group_name_H-M 'P b c a'
_atom_sites_solution_hydrogens geom
_atom_sites_solution_primary direct
_atom_sites_solution_secondary difmap
_cell_angle_alpha 90
_cell_angle_beta 90
_cell_angle_gamma 90
_cell_formula_units_Z 8
_cell_length_a 8.5500(10)
_cell_length_b 15.8676(18)
_cell_length_c 18.593(2)
_cell_measurement_reflns_used 2451
_cell_measurement_temperature 290(2)
_cell_measurement_theta_max 19.58
_cell_measurement_theta_min 2.56
_cell_volume 2522.5(5)
_computing_cell_refinement 'SAINT (Bruker, 2004)'
_computing_data_collection 'SMART (Bruker, 2004)'
_computing_data_reduction 'SAINT (Bruker, 2004)'
_computing_molecular_graphics 'ORTEP-3 (Farrugia, 1997) and CAMERON (Watkin <i>et al.</i>,  1993)'
_computing_publication_material 'PLATON (Spek, 2003)'
_computing_structure_refinement 'SHELXL97 (Sheldrick, 2008)'
_computing_structure_solution 'SHELXS97 (Sheldrick, 2008)'
_diffrn_ambient_temperature 290(2)
_diffrn_measured_fraction_theta_full 0.998
_diffrn_measured_fraction_theta_max 0.998
_diffrn_measurement_device_type 'Bruker SMART CCD area-detector'
_diffrn_measurement_method '\f and \w'
_diffrn_radiation_monochromator graphite
_diffrn_radiation_source 'fine-focus sealed tube'
_diffrn_radiation_type MoK\a
_diffrn_radiation_wavelength 0.71073
_diffrn_reflns_av_R_equivalents 0.0510
_diffrn_reflns_av_sigmaI/netI 0.0302
_diffrn_reflns_limit_h_max 10
_diffrn_reflns_limit_h_min -10
_diffrn_reflns_limit_k_max 19
_diffrn_reflns_limit_k_min -19
_diffrn_reflns_limit_l_max 22
_diffrn_reflns_limit_l_min -21
_diffrn_reflns_number 17664
_diffrn_reflns_reduction_process
;
;
_diffrn_reflns_theta_full 25.50
_diffrn_reflns_theta_max 25.50
_diffrn_reflns_theta_min 2.19
_diffrn_standards_number 0
_exptl_absorpt_coefficient_mu 0.078
_exptl_absorpt_correction_T_max 0.9961
_exptl_absorpt_correction_T_min 0.9414
_exptl_absorpt_correction_type multi-scan
_exptl_absorpt_process_details '(SADABS; Sheldrick, 1996)'
_exptl_crystal_colour colorless
_exptl_crystal_density_diffrn 1.202
_exptl_crystal_density_method 'Not Measured'
_exptl_crystal_description plate
_exptl_crystal_F_000 976
_exptl_crystal_size_max 0.33
_exptl_crystal_size_mid 0.30
_exptl_crystal_size_min 0.05
_refine_diff_density_max 0.168
_refine_diff_density_min -0.259
_refine_ls_extinction_method none
_refine_ls_goodness_of_fit_ref 1.048
_refine_ls_hydrogen_treatment refall
_refine_ls_matrix_type full
_refine_ls_number_parameters 218
_refine_ls_number_reflns 2347
_refine_ls_number_restraints 0
_refine_ls_restrained_S_all 1.048
_refine_ls_R_factor_all 0.0789
_refine_ls_R_factor_gt 0.0477
_refine_ls_shift/su_max 0.000
_refine_ls_shift/su_mean 0.000
_refine_ls_structure_factor_coef Fsqd
_refine_ls_weighting_details 'w=1/[\s^2^(Fo^2^)+(0.0420P)^2^+0.2211P] where P=(Fo^2^+2Fc^2^)/3'
_refine_ls_weighting_scheme calc
_refine_ls_wR_factor_gt 0.0906
_refine_ls_wR_factor_ref 0.1004
_reflns_number_gt 1618
_reflns_number_total 2347
_reflns_threshold_expression I>2\s(I)
_cod_data_source_file si2148.cif
_cod_data_source_block I
_cod_depositor_comments
;
The following automatic conversions were performed:
'_symmetry_cell_setting' value 'Orthorhombic' changed to 'orthorhombic'
according to '/home/saulius/struct/CIF-dictionaries/cif_core.dic'
dictionary named 'cif_core.dic' version 2.4.1 from 2010-06-29.

Automatic conversion script
Id: cif_fix_enum 1527 2010-12-29 10:47:43Z saulius 

The following automatic conversions were performed:

'_symmetry_cell_setting' value 'Orthorhombic' changed to
'orthorhombic' according to
/home/saulius/struct/CIF-dictionaries/cif_core.dic dictionary named
'cif_core.dic' version 2.4.1 from 2010-06-29.

Automatic conversion script
Id: cif_fix_values 1715 2011-07-08 13:25:40Z adriana 
;
_cod_original_cell_volume 2522.4(5)
_cod_database_code 2220910
_cod_database_fobs_code 2220910

loop_
_symmetry_equiv_pos_as_xyz
'x, y, z'
'-x+1/2, -y, z+1/2'
'-x, y+1/2, -z+1/2'
'x+1/2, -y+1/2, -z'
'-x, -y, -z'
'x-1/2, y, -z-1/2'
'x, -y-1/2, z-1/2'
'-x-1/2, y-1/2, z'

loop_
_atom_site_type_symbol
_atom_site_label
_atom_site_fract_x
_atom_site_fract_y
_atom_site_fract_z
_atom_site_U_iso_or_equiv
_atom_site_adp_type
_atom_site_calc_flag
_atom_site_refinement_flags
_atom_site_occupancy
_atom_site_disorder_assembly
_atom_site_disorder_group
O O1 -0.08023(15) 0.19969(8) 0.31581(6) 0.0587(4) Uani d . 1 . .
O O2 0.15538(17) 0.12736(10) 0.24081(8) 0.0790(5) Uani d . 1 . .
C C1 0.0686(2) 0.32636(11) 0.40207(12) 0.0631(5) Uani d . 1 . .
C C2 0.1106(3) 0.39491(13) 0.44389(16) 0.0791(7) Uani d . 1 . .
C C3 0.0712(3) 0.39837(14) 0.51474(16) 0.0791(7) Uani d . 1 . .
C C4 -0.0117(2) 0.33381(15) 0.54520(14) 0.0743(6) Uani d . 1 . .
C C5 -0.0560(2) 0.26587(13) 0.50386(11) 0.0616(5) Uani d . 1 . .
C C6 -0.01577(17) 0.26096(10) 0.43191(9) 0.0461(4) Uani d . 1 . .
C C7 -0.05662(19) 0.18243(10) 0.39035(9) 0.0469(4) Uani d . 1 . .
C C8 0.0685(2) 0.11513(10) 0.40226(10) 0.0478(4) Uani d . 1 . .
C C9 0.03113(17) 0.03032(10) 0.37050(8) 0.0445(4) Uani d . 1 . .
C C10 -0.0763(2) -0.02101(11) 0.40534(9) 0.0514(4) Uani d . 1 . .
C C11 -0.1144(2) -0.09990(12) 0.38015(11) 0.0626(5) Uani d . 1 . .
C C12 -0.0437(3) -0.12940(13) 0.31873(12) 0.0692(6) Uani d . 1 . .
C C13 0.0619(2) -0.07976(13) 0.28324(11) 0.0647(5) Uani d . 1 . .
C C14 0.10119(19) 0.00024(11) 0.30772(8) 0.0518(4) Uani d . 1 . .
C C15 0.2216(2) 0.05066(14) 0.26765(12) 0.0692(6) Uani d . 1 . .
H H1O 0.004(3) 0.1787(13) 0.2901(11) 0.096(8) Uiso d . 1 . .
H H2O 0.232(3) 0.1551(14) 0.2219(11) 0.105(8) Uiso d . 1 . .
H H1 0.101(2) 0.3201(12) 0.3512(10) 0.079(6) Uiso d . 1 . .
H H2 0.171(3) 0.4390(14) 0.4206(11) 0.104(7) Uiso d . 1 . .
H H3 0.100(2) 0.4462(13) 0.5457(11) 0.093(7) Uiso d . 1 . .
H H4 -0.038(2) 0.3338(12) 0.5953(11) 0.087(7) Uiso d . 1 . .
H H5 -0.111(2) 0.2208(11) 0.5256(9) 0.065(5) Uiso d . 1 . .
H H7 -0.1592(18) 0.1606(9) 0.4084(7) 0.044(4) Uiso d . 1 . .
H H8A 0.0803(17) 0.1090(9) 0.4542(9) 0.059(5) Uiso d . 1 . .
H H8B 0.1713(19) 0.1375(9) 0.3842(8) 0.052(4) Uiso d . 1 . .
H H10 -0.1226(17) 0.0018(10) 0.4494(8) 0.053(4) Uiso d . 1 . .
H H11 -0.187(2) -0.1344(11) 0.4052(9) 0.071(6) Uiso d . 1 . .
H H12 -0.067(2) -0.1845(13) 0.3011(10) 0.082(6) Uiso d . 1 . .
H H13 0.111(2) -0.0980(11) 0.2409(10) 0.068(5) Uiso d . 1 . .
H H15A 0.314(2) 0.0640(11) 0.3010(9) 0.076(6) Uiso d . 1 . .
H H15B 0.261(2) 0.0187(12) 0.2284(10) 0.080(6) Uiso d . 1 . .

loop_
_atom_site_aniso_label
_atom_site_aniso_U_11
_atom_site_aniso_U_22
_atom_site_aniso_U_33
_atom_site_aniso_U_12
_atom_site_aniso_U_13
_atom_site_aniso_U_23
O1 0.0585(8) 0.0659(8) 0.0516(7) 0.0040(6) -0.0152(6) 0.0044(6)
O2 0.0660(9) 0.0919(11) 0.0791(10) 0.0021(8) 0.0273(8) 0.0233(8)
C1 0.0620(12) 0.0552(12) 0.0722(14) -0.0072(10) -0.0079(10) 0.0099(10)
C2 0.0730(15) 0.0498(13) 0.114(2) -0.0109(11) -0.0164(14) 0.0105(14)
C3 0.0643(14) 0.0566(13) 0.116(2) 0.0113(11) -0.0255(14) -0.0242(14)
C4 0.0616(13) 0.0821(16) 0.0791(16) 0.0104(12) 0.0005(11) -0.0248(13)
C5 0.0565(12) 0.0610(12) 0.0672(13) -0.0047(10) 0.0067(10) -0.0056(10)
C6 0.0373(9) 0.0451(9) 0.0560(11) 0.0034(7) -0.0046(7) 0.0040(8)
C7 0.0417(9) 0.0504(10) 0.0487(10) -0.0038(8) -0.0013(8) 0.0044(8)
C8 0.0480(10) 0.0513(10) 0.0443(10) 0.0026(8) -0.0058(8) 0.0012(8)
C9 0.0431(9) 0.0486(9) 0.0417(9) 0.0053(7) -0.0065(7) 0.0050(7)
C10 0.0589(11) 0.0525(11) 0.0429(10) 0.0048(9) 0.0004(8) 0.0092(8)
C11 0.0669(13) 0.0549(12) 0.0661(13) -0.0063(10) -0.0037(10) 0.0141(10)
C12 0.0813(15) 0.0502(12) 0.0760(14) -0.0033(11) -0.0132(12) -0.0065(11)
C13 0.0686(13) 0.0682(13) 0.0573(12) 0.0092(11) 0.0011(10) -0.0147(10)
C14 0.0462(10) 0.0587(11) 0.0505(10) 0.0059(8) 0.0004(8) -0.0019(9)
C15 0.0548(12) 0.0803(15) 0.0724(14) 0.0045(11) 0.0189(11) -0.0051(12)

loop_
_atom_type_symbol
_atom_type_description
_atom_type_scat_dispersion_real
_atom_type_scat_dispersion_imag
_atom_type_scat_source
O O 0.0106 0.0060 'International Tables Vol C Tables 4.2.6.8 and 6.1.1.4'
H H 0.0000 0.0000 'International Tables Vol C Tables 4.2.6.8 and 6.1.1.4'
C C 0.0033 0.0016 'International Tables Vol C Tables 4.2.6.8 and 6.1.1.4'

loop_
_geom_angle_atom_site_label_1
_geom_angle_atom_site_label_2
_geom_angle_atom_site_label_3
_geom_angle_site_symmetry_1
_geom_angle_site_symmetry_3
_geom_angle
_geom_angle_publ_flag
C7 O1 H1O . . 108.8(13) ?
C15 O2 H2O . . 105.9(15) ?
C6 C1 C2 . . 120.0(2) ?
C6 C1 H1 . . 117.0(11) ?
C2 C1 H1 . . 122.9(11) ?
C3 C2 C1 . . 120.8(2) ?
C3 C2 H2 . . 122.2(13) ?
C1 C2 H2 . . 117.0(13) ?
C2 C3 C4 . . 119.9(2) ?
C2 C3 H3 . . 122.3(12) ?
C4 C3 H3 . . 117.8(12) ?
C3 C4 C5 . . 119.8(2) ?
C3 C4 H4 . . 121.5(12) ?
C5 C4 H4 . . 118.7(12) ?
C4 C5 C6 . . 121.0(2) ?
C4 C5 H5 . . 119.3(11) ?
C6 C5 H5 . . 119.6(10) ?
C1 C6 C5 . . 118.44(17) ?
C1 C6 C7 . . 122.45(16) ?
C5 C6 C7 . . 118.99(15) ?
O1 C7 C6 . . 111.84(13) ?
O1 C7 C8 . . 111.96(14) ?
C6 C7 C8 . . 109.95(13) ?
O1 C7 H7 . . 105.5(8) ?
C6 C7 H7 . . 108.5(8) ?
C8 C7 H7 . . 108.8(8) ?
C9 C8 C7 . . 114.80(14) ?
C9 C8 H8A . . 108.7(9) ?
C7 C8 H8A . . 106.6(9) ?
C9 C8 H8B . . 111.7(9) ?
C7 C8 H8B . . 108.5(9) ?
H8A C8 H8B . . 106.0(12) ?
C10 C9 C14 . . 118.26(15) ?
C10 C9 C8 . . 118.85(15) ?
C14 C9 C8 . . 122.88(15) ?
C11 C10 C9 . . 122.12(18) ?
C11 C10 H10 . . 121.7(9) ?
C9 C10 H10 . . 116.2(9) ?
C12 C11 C10 . . 119.3(2) ?
C12 C11 H11 . . 119.9(10) ?
C10 C11 H11 . . 120.8(10) ?
C13 C12 C11 . . 119.7(2) ?
C13 C12 H12 . . 120.0(12) ?
C11 C12 H12 . . 120.3(12) ?
C12 C13 C14 . . 121.84(19) ?
C12 C13 H13 . . 121.5(11) ?
C14 C13 H13 . . 116.7(11) ?
C13 C14 C9 . . 118.84(17) ?
C13 C14 C15 . . 119.33(17) ?
C9 C14 C15 . . 121.79(17) ?
O2 C15 C14 . . 110.79(16) ?
O2 C15 H15A . . 109.8(11) ?
C14 C15 H15A . . 109.6(10) ?
O2 C15 H15B . . 109.0(11) ?
C14 C15 H15B . . 110.0(12) ?
H15A C15 H15B . . 107.5(16) ?

loop_
_geom_bond_atom_site_label_1
_geom_bond_atom_site_label_2
_geom_bond_site_symmetry_2
_geom_bond_distance
_geom_bond_publ_flag
O1 C7 . 1.4270(19) ?
O1 H1O . 0.93(2) ?
O2 C15 . 1.432(2) ?
O2 H2O . 0.87(2) ?
C1 C6 . 1.380(2) ?
C1 C2 . 1.384(3) ?
C1 H1 . 0.990(18) ?
C2 C3 . 1.361(3) ?
C2 H2 . 0.97(2) ?
C3 C4 . 1.369(3) ?
C3 H3 . 0.99(2) ?
C4 C5 . 1.377(3) ?
C4 H4 . 0.96(2) ?
C5 C6 . 1.383(3) ?
C5 H5 . 0.948(17) ?
C6 C7 . 1.507(2) ?
C7 C8 . 1.528(2) ?
C7 H7 . 1.001(14) ?
C8 C9 . 1.504(2) ?
C8 H8A . 0.977(17) ?
C8 H8B . 1.005(16) ?
C9 C10 . 1.388(2) ?
C9 C14 . 1.396(2) ?
C10 C11 . 1.376(2) ?
C10 H10 . 0.979(15) ?
C11 C12 . 1.374(3) ?
C11 H11 . 0.947(18) ?
C12 C13 . 1.368(3) ?
C12 H12 . 0.955(19) ?
C13 C14 . 1.390(3) ?
C13 H13 . 0.937(18) ?
C14 C15 . 1.501(2) ?
C15 H15A . 1.024(19) ?
C15 H15B . 0.952(19) ?

loop_
_geom_hbond_atom_site_label_D
_geom_hbond_atom_site_label_H
_geom_hbond_atom_site_label_A
_geom_hbond_site_symmetry_A
_geom_hbond_distance_DH
_geom_hbond_distance_HA
_geom_hbond_distance_DA
_geom_hbond_angle_DHA
_geom_hbond_publ_flag
O2 H2O O1 6_656 0.86(2) 1.89(2) 2.745(2) 171.(2) yes
O1 H1O O2 . 0.93(2) 1.78(2) 2.706(2) 174.(2) yes
C15 H15B Cg(2) 6_656 0.95(2) 2.638(18) 3.504(2) 151.7(14) yes

loop_
_geom_torsion_atom_site_label_1
_geom_torsion_atom_site_label_2
_geom_torsion_atom_site_label_3
_geom_torsion_atom_site_label_4
_geom_torsion_site_symmetry_1
_geom_torsion_site_symmetry_2
_geom_torsion_site_symmetry_3
_geom_torsion_site_symmetry_4
_geom_torsion
_geom_torsion_publ_flag
C6 C1 C2 C3 . . . . 0.8(3) ?
C1 C2 C3 C4 . . . . -0.4(3) ?
C2 C3 C4 C5 . . . . -0.5(3) ?
C3 C4 C5 C6 . . . . 1.1(3) ?
C2 C1 C6 C5 . . . . -0.2(3) ?
C2 C1 C6 C7 . . . . -176.30(16) ?
C4 C5 C6 C1 . . . . -0.7(3) ?
C4 C5 C6 C7 . . . . 175.50(16) ?
C1 C6 C7 O1 . . . . -32.5(2) ?
C5 C6 C7 O1 . . . . 151.38(15) ?
C1 C6 C7 C8 . . . . 92.49(18) ?
C5 C6 C7 C8 . . . . -83.59(19) ?
O1 C7 C8 C9 . . . . -61.90(19) ?
C6 C7 C8 C9 . . . . 173.13(14) ?
C7 C8 C9 C10 . . . . -76.31(19) ?
C7 C8 C9 C14 . . . . 104.47(18) ?
C14 C9 C10 C11 . . . . 0.4(2) ?
C8 C9 C10 C11 . . . . -178.90(15) ?
C9 C10 C11 C12 . . . . 0.3(3) ?
C10 C11 C12 C13 . . . . -0.7(3) ?
C11 C12 C13 C14 . . . . 0.4(3) ?
C12 C13 C14 C9 . . . . 0.3(3) ?
C12 C13 C14 C15 . . . . 178.15(19) ?
C10 C9 C14 C13 . . . . -0.7(2) ?
C8 C9 C14 C13 . . . . 178.57(15) ?
C10 C9 C14 C15 . . . . -178.43(16) ?
C8 C9 C14 C15 . . . . 0.8(2) ?
C13 C14 C15 O2 . . . . 118.82(19) ?
C9 C14 C15 O2 . . . . -63.4(2) ?

loop_
_cod_related_entry_id
_cod_related_entry_database
_cod_related_entry_code
1 ChemSpider 231139
